data_7236770
loop_
_publ_author_name
'Lin, Gengwei'
'Chen, Long'
'Peng, Huiren'
'Chen, Shuming'
'Zhuang, Zeyan'
'Li, Yinghao'
'Wang, Bohan'
'Zhao, Zujin'
'Tang, Ben Zhong'

_publ_section_title
;
 3,4-Donor- and 2,5-acceptor-functionalized dipolar siloles: synthesis,
 structure, photoluminescence and electroluminescence
;
_journal_issue 20
_journal_name_full 'Journal of Materials Chemistry C'
_journal_page_first 4867
_journal_paper_doi 10.1039/C7TC01217A
_journal_volume 5
_journal_year 2017
_chemical_formula_moiety 'C61 H44 N4 Si, 0.5(C H2 Cl2)'
_chemical_formula_sum 'C61.5 H45 Cl N4 Si'
_chemical_formula_weight 903.55
_space_group_IT_number 14
_space_group_name_Hall '-P 2ybc'
_space_group_name_H-M_alt 'P 1 21/c 1'
_symmetry_cell_setting monoclinic
_symmetry_space_group_name_Hall '-P 2ybc'
_symmetry_space_group_name_H-M 'P 1 21/c 1'
_atom_sites_solution_hydrogens geom
_atom_sites_solution_primary direct
_atom_sites_solution_secondary difmap
_audit_creation_method SHELXL-97
_audit_update_record
;
2017-03-17 deposited with the CCDC.
2017-05-02 downloaded from the CCDC.
;
_cell_angle_alpha 90.00
_cell_angle_beta 113.064(2)
_cell_angle_gamma 90.00
_cell_formula_units_Z 4
_cell_length_a 17.0741(12)
_cell_length_b 18.7485(14)
_cell_length_c 16.4301(12)
_cell_measurement_reflns_used 2559
_cell_measurement_temperature 173(2)
_cell_measurement_theta_max 21.17
_cell_measurement_theta_min 2.49
_cell_volume 4839.1(6)
_computing_structure_refinement 'SHELXL-97 (Sheldrick, 2008)'
_computing_structure_solution 'SHELXS-97 (Sheldrick, 2008)'
_diffrn_ambient_temperature 173(2)
_diffrn_measured_fraction_theta_full 0.983
_diffrn_measured_fraction_theta_max 0.983
_diffrn_measurement_device_type 'APEX2 CCD detector'
_diffrn_radiation_monochromator graphite
_diffrn_radiation_source 'fine-focus sealed tube'
_diffrn_radiation_type MoK\a
_diffrn_radiation_wavelength 0.71073
_diffrn_reflns_av_R_equivalents 0.0617
_diffrn_reflns_av_sigmaI/netI 0.1103
_diffrn_reflns_limit_h_max 14
_diffrn_reflns_limit_h_min -20
_diffrn_reflns_limit_k_max 22
_diffrn_reflns_limit_k_min -22
_diffrn_reflns_limit_l_max 19
_diffrn_reflns_limit_l_min -13
_diffrn_reflns_number 21374
_diffrn_reflns_theta_full 25.25
_diffrn_reflns_theta_max 25.25
_diffrn_reflns_theta_min 1.69
_exptl_absorpt_coefficient_mu 0.149
_exptl_absorpt_correction_T_max 0.7452
_exptl_absorpt_correction_T_min 0.6619
_exptl_absorpt_correction_type multi-scan
_exptl_absorpt_process_details 'SADABS (Bruker, 2011)'
_exptl_crystal_density_diffrn 1.240
_exptl_crystal_density_method 'not measured'
_exptl_crystal_description plate
_exptl_crystal_F_000 1892
_exptl_crystal_size_max 0.27
_exptl_crystal_size_mid 0.21
_exptl_crystal_size_min 0.07
_refine_diff_density_max 0.427
_refine_diff_density_min -0.900
_refine_diff_density_rms 0.064
_refine_ls_extinction_method none
_refine_ls_goodness_of_fit_ref 1.029
_refine_ls_hydrogen_treatment constr
_refine_ls_matrix_type full
_refine_ls_number_parameters 614
_refine_ls_number_reflns 8614
_refine_ls_number_restraints 7
_refine_ls_restrained_S_all 1.029
_refine_ls_R_factor_all 0.1480
_refine_ls_R_factor_gt 0.0665
_refine_ls_shift/su_max 0.000
_refine_ls_shift/su_mean 0.000
_refine_ls_structure_factor_coef Fsqd
_refine_ls_weighting_details 'calc w=1/[\s^2^(Fo^2^)+(0.0838P)^2^+1.2524P] where P=(Fo^2^+2Fc^2^)/3'
_refine_ls_weighting_scheme calc
_refine_ls_wR_factor_gt 0.1548
_refine_ls_wR_factor_ref 0.1896
_reflns_number_gt 4549
_reflns_number_total 8614
_reflns_threshold_expression >2sigma(I)
_cod_data_source_file c7tc01217a2.cif
_cod_data_source_block 1
_cod_depositor_comments
;
The following automatic conversions were performed:

data item '_symmetry_cell_setting' value 'Monoclinic' was changed to
'monoclinic' in accordance with the
/home/saulius/struct/COD-crude-data/automatic-downloads/DataCite-retrospective/RSC/depositions/lib/dictionaries/cif_core.dic
dictionary named 'cif_core.dic' version 2.4.2 last updated on
2011-04-26.

Automatic conversion script
Id: cif_fix_values 6909 2019-04-08 15:41:33Z antanas 
;
_cod_original_sg_symbol_Hall '-P 2ybc  '
_cod_original_sg_symbol_H-M 'P2(1)/c  '
_cod_original_formula_sum 'C61.50 H45 Cl N4 Si'
_cod_database_code 7236770

loop_
_symmetry_equiv_pos_as_xyz
'x, y, z'
'-x, y+1/2, -z+1/2'
'-x, -y, -z'
'x, -y-1/2, z-1/2'

loop_
_atom_site_label
_atom_site_type_symbol
_atom_site_fract_x
_atom_site_fract_y
_atom_site_fract_z
_atom_site_U_iso_or_equiv
_atom_site_adp_type
_atom_site_occupancy
_atom_site_symmetry_multiplicity
_atom_site_calc_flag
_atom_site_refinement_flags
C1 C 1.2054(2) 0.2073(2) 0.0523(2) 0.0260(9) Uani 1 1 d .
C2 C 1.1194(2) 0.21574(19) 0.0252(2) 0.0232(8) Uani 1 1 d .
C3 C 1.0908(2) 0.2813(2) 0.0601(2) 0.0254(9) Uani 1 1 d .
C4 C 1.1542(2) 0.3211(2) 0.1183(2) 0.0272(9) Uani 1 1 d .
C5 C 1.3208(2) 0.2472(2) 0.2446(2) 0.0297(9) Uani 1 1 d .
C6 C 1.3946(2) 0.2805(2) 0.3024(3) 0.0382(10) Uani 1 1 d .
H6A H 1.4162 0.3205 0.2823 0.046 Uiso 1 1 calc R
C7 C 1.4370(3) 0.2567(3) 0.3882(3) 0.0421(11) Uani 1 1 d .
H7A H 1.4870 0.2803 0.4269 0.051 Uiso 1 1 calc R
C8 C 1.4057(3) 0.1982(2) 0.4168(3) 0.0461(12) Uani 1 1 d .
H8A H 1.4353 0.1807 0.4752 0.055 Uiso 1 1 calc R
C9 C 1.3329(3) 0.1652(2) 0.3627(3) 0.0489(12) Uani 1 1 d .
H9A H 1.3114 0.1257 0.3837 0.059 Uiso 1 1 calc R
C10 C 1.2898(3) 0.1897(2) 0.2761(3) 0.0402(11) Uani 1 1 d .
H10A H 1.2389 0.1668 0.2385 0.048 Uiso 1 1 calc R
C11 C 1.3264(3) 0.3450(2) 0.0979(3) 0.0404(11) Uani 1 1 d .
H11A H 1.3332 0.3896 0.1309 0.061 Uiso 1 1 calc R
H11B H 1.2988 0.3548 0.0343 0.061 Uiso 1 1 calc R
H11C H 1.3824 0.3235 0.1111 0.061 Uiso 1 1 calc R
C12 C 1.2499(2) 0.1450(2) 0.0364(2) 0.0256(9) Uani 1 1 d .
C13 C 1.2273(2) 0.0748(2) 0.0449(2) 0.0267(9) Uani 1 1 d .
H13A H 1.1772 0.0659 0.0552 0.032 Uiso 1 1 calc R
C14 C 1.2758(2) 0.0178(2) 0.0388(2) 0.0289(9) Uani 1 1 d .
H14A H 1.2593 -0.0296 0.0449 0.035 Uiso 1 1 calc R
C15 C 1.3499(2) 0.0307(2) 0.0235(2) 0.0300(9) Uani 1 1 d .
C16 C 1.3721(2) 0.1001(2) 0.0126(3) 0.0364(10) Uani 1 1 d .
H16A H 1.4213 0.1089 0.0005 0.044 Uiso 1 1 calc R
C17 C 1.3234(2) 0.1557(2) 0.0192(3) 0.0360(10) Uani 1 1 d .
H17A H 1.3396 0.2030 0.0119 0.043 Uiso 1 1 calc R
C18 C 1.4035(3) -0.0287(2) 0.0217(3) 0.0344(10) Uani 1 1 d .
C19 C 0.9177(2) 0.0852(2) -0.1486(2) 0.0317(10) Uani 1 1 d .
C20 C 0.9269(2) 0.0958(2) -0.0614(2) 0.0314(9) Uani 1 1 d .
H20A H 0.8876 0.0748 -0.0406 0.038 Uiso 1 1 calc R
C21 C 0.9931(2) 0.1367(2) -0.0052(2) 0.0268(9) Uani 1 1 d .
H21A H 0.9976 0.1453 0.0534 0.032 Uiso 1 1 calc R
C22 C 1.0537(2) 0.16579(19) -0.0332(2) 0.0238(8) Uani 1 1 d .
C23 C 1.0477(2) 0.1505(2) -0.1184(2) 0.0276(9) Uani 1 1 d .
H23A H 1.0903 0.1672 -0.1373 0.033 Uiso 1 1 calc R
C24 C 0.9797(2) 0.1108(2) -0.1760(2) 0.0323(10) Uani 1 1 d .
H24A H 0.9756 0.1011 -0.2343 0.039 Uiso 1 1 calc R
C25 C 0.7619(2) 0.0683(2) -0.2132(2) 0.0326(10) Uani 1 1 d .
C26 C 0.6959(3) 0.0192(2) -0.2456(3) 0.0401(11) Uani 1 1 d .
H26A H 0.7049 -0.0255 -0.2677 0.048 Uiso 1 1 calc R
C27 C 0.6164(3) 0.0357(3) -0.2455(3) 0.0540(13) Uani 1 1 d .
H27A H 0.5715 0.0020 -0.2684 0.065 Uiso 1 1 calc R
C28 C 0.6015(3) 0.0990(3) -0.2133(3) 0.0602(15) Uani 1 1 d .
H28A H 0.5472 0.1093 -0.2128 0.072 Uiso 1 1 calc R
C29 C 0.6672(3) 0.1481(3) -0.1815(3) 0.0543(14) Uani 1 1 d .
H29A H 0.6577 0.1925 -0.1589 0.065 Uiso 1 1 calc R
C30 C 0.7464(3) 0.1338(2) -0.1821(2) 0.0388(11) Uani 1 1 d .
H30A H 0.7903 0.1685 -0.1612 0.047 Uiso 1 1 calc R
C31 C 0.8521(2) 0.0019(2) -0.2727(2) 0.0298(9) Uani 1 1 d .
C32 C 0.9022(3) -0.0578(2) -0.2441(3) 0.0383(10) Uani 1 1 d .
H32A H 0.9316 -0.0661 -0.1825 0.046 Uiso 1 1 calc R
C33 C 0.9100(3) -0.1062(3) -0.3050(3) 0.0520(13) Uani 1 1 d .
H33A H 0.9444 -0.1475 -0.2850 0.062 Uiso 1 1 calc R
C34 C 0.8680(3) -0.0938(3) -0.3939(3) 0.0559(14) Uani 1 1 d .
H34A H 0.8730 -0.1266 -0.4356 0.067 Uiso 1 1 calc R
C35 C 0.8187(3) -0.0338(3) -0.4223(3) 0.0505(13) Uani 1 1 d .
H35A H 0.7901 -0.0251 -0.4839 0.061 Uiso 1 1 calc R
C36 C 0.8103(3) 0.0139(2) -0.3624(3) 0.0420(11) Uani 1 1 d .
H36A H 0.7756 0.0551 -0.3829 0.050 Uiso 1 1 calc R
C37 C 0.8226(2) 0.3192(2) -0.0177(2) 0.0299(9) Uani 1 1 d .
C38 C 0.8770(2) 0.3149(2) 0.0713(2) 0.0334(10) Uani 1 1 d .
H38A H 0.8547 0.3199 0.1157 0.040 Uiso 1 1 calc R
C39 C 0.9635(2) 0.3035(2) 0.0956(2) 0.0295(9) Uani 1 1 d .
H39A H 0.9998 0.3008 0.1565 0.035 Uiso 1 1 calc R
C40 C 0.9981(2) 0.29600(19) 0.0319(2) 0.0259(9) Uani 1 1 d .
C41 C 0.9433(2) 0.30085(19) -0.0567(2) 0.0264(9) Uani 1 1 d .
H41A H 0.9658 0.2960 -0.1010 0.032 Uiso 1 1 calc R
C42 C 0.8572(2) 0.3125(2) -0.0820(2) 0.0302(9) Uani 1 1 d .
H42A H 0.8213 0.3160 -0.1429 0.036 Uiso 1 1 calc R
C43 C 0.6962(2) 0.2988(2) 0.0155(2) 0.0321(10) Uani 1 1 d .
C44 C 0.6434(2) 0.3399(3) 0.0417(3) 0.0415(11) Uani 1 1 d .
H44A H 0.6308 0.3877 0.0213 0.050 Uiso 1 1 calc R
C45 C 0.6086(3) 0.3113(3) 0.0978(3) 0.0568(14) Uani 1 1 d .
H45A H 0.5718 0.3395 0.1155 0.068 Uiso 1 1 calc R
C46 C 0.6269(3) 0.2427(3) 0.1279(3) 0.0618(15) Uani 1 1 d .
H46A H 0.6033 0.2234 0.1668 0.074 Uiso 1 1 calc R
C47 C 0.6792(3) 0.2023(3) 0.1017(3) 0.0583(14) Uani 1 1 d .
H47A H 0.6919 0.1547 0.1228 0.070 Uiso 1 1 calc R
C48 C 0.7141(3) 0.2290(2) 0.0453(3) 0.0460(12) Uani 1 1 d .
H48A H 0.7498 0.2001 0.0270 0.055 Uiso 1 1 calc R
C49 C 0.6818(2) 0.3653(2) -0.1185(3) 0.0319(10) Uani 1 1 d .
C50 C 0.7125(3) 0.4236(2) -0.1488(3) 0.0427(11) Uani 1 1 d .
H50A H 0.7695 0.4390 -0.1175 0.051 Uiso 1 1 calc R
C51 C 0.6603(3) 0.4596(3) -0.2248(3) 0.0520(13) Uani 1 1 d .
H51A H 0.6825 0.4985 -0.2462 0.062 Uiso 1 1 calc R
C52 C 0.5764(3) 0.4393(3) -0.2694(3) 0.0560(14) Uani 1 1 d .
H52A H 0.5408 0.4644 -0.3209 0.067 Uiso 1 1 calc R
C53 C 0.5450(3) 0.3822(3) -0.2383(3) 0.0466(12) Uani 1 1 d .
H53A H 0.4873 0.3682 -0.2683 0.056 Uiso 1 1 calc R
C54 C 0.5969(2) 0.3454(2) -0.1642(3) 0.0374(10) Uani 1 1 d .
H54A H 0.5747 0.3059 -0.1439 0.045 Uiso 1 1 calc R
C55 C 1.1428(2) 0.3863(2) 0.1635(2) 0.0261(9) Uani 1 1 d .
C56 C 1.1876(2) 0.3919(2) 0.2548(2) 0.0343(10) Uani 1 1 d .
H56A H 1.2240 0.3541 0.2860 0.041 Uiso 1 1 calc R
C57 C 1.1800(3) 0.4512(3) 0.3003(3) 0.0428(11) Uani 1 1 d .
H57A H 1.2106 0.4537 0.3626 0.051 Uiso 1 1 calc R
C58 C 1.1279(3) 0.5072(2) 0.2557(3) 0.0410(11) Uani 1 1 d .
C59 C 1.0835(3) 0.5033(2) 0.1653(3) 0.0414(11) Uani 1 1 d .
H59A H 1.0479 0.5416 0.1345 0.050 Uiso 1 1 calc R
C60 C 1.0909(2) 0.4431(2) 0.1195(3) 0.0360(10) Uani 1 1 d .
H60A H 1.0602 0.4407 0.0572 0.043 Uiso 1 1 calc R
C61 C 1.1203(3) 0.5684(3) 0.3063(3) 0.0604(14) Uani 1 1 d .
C62 C 0.4728(7) 0.4804(7) 0.9551(7) 0.083(3) Uani 0.50 1 d PDU
H62A H 0.4264 0.5023 0.9076 0.100 Uiso 0.50 1 d PR
H62B H 0.4785 0.4327 0.9367 0.100 Uiso 0.50 1 d PR
Cl1 Cl 0.44070(12) 0.47428(10) 1.03820(12) 0.1029(6) Uani 1 1 d DU
N1 N 1.4475(2) -0.0748(2) 0.0232(3) 0.0510(10) Uani 1 1 d .
N2 N 0.84360(19) 0.05033(19) -0.2099(2) 0.0404(9) Uani 1 1 d .
N3 N 0.73377(19) 0.32790(18) -0.0414(2) 0.0365(9) Uani 1 1 d .
N4 N 1.1155(3) 0.6151(3) 0.3479(3) 0.0931(18) Uani 1 1 d .
Si1 Si 1.25887(7) 0.28170(6) 0.13082(7) 0.0290(3) Uani 1 1 d .

loop_
_atom_site_aniso_label
_atom_site_aniso_U_11
_atom_site_aniso_U_22
_atom_site_aniso_U_33
_atom_site_aniso_U_23
_atom_site_aniso_U_13
_atom_site_aniso_U_12
C1 0.022(2) 0.026(2) 0.029(2) 0.0030(17) 0.0093(17) 0.0023(17)
C2 0.021(2) 0.029(2) 0.0180(18) 0.0021(17) 0.0053(16) 0.0019(17)
C3 0.022(2) 0.031(2) 0.0230(19) 0.0035(17) 0.0079(17) 0.0067(18)
C4 0.024(2) 0.028(2) 0.026(2) 0.0009(17) 0.0066(17) 0.0037(18)
C5 0.021(2) 0.033(2) 0.030(2) -0.0017(19) 0.0053(18) 0.0013(18)
C6 0.029(2) 0.044(3) 0.039(2) 0.000(2) 0.010(2) 0.000(2)
C7 0.033(3) 0.055(3) 0.035(2) -0.003(2) 0.009(2) 0.004(2)
C8 0.049(3) 0.052(3) 0.035(2) 0.003(2) 0.014(2) 0.007(2)
C9 0.062(3) 0.045(3) 0.037(3) 0.003(2) 0.016(2) -0.008(3)
C10 0.038(3) 0.041(3) 0.038(2) -0.001(2) 0.011(2) -0.006(2)
C11 0.034(2) 0.040(3) 0.048(3) 0.000(2) 0.018(2) 0.000(2)
C12 0.021(2) 0.030(2) 0.0244(19) -0.0025(17) 0.0070(17) 0.0028(18)
C13 0.022(2) 0.031(2) 0.029(2) 0.0036(17) 0.0115(17) 0.0023(18)
C14 0.029(2) 0.027(2) 0.031(2) 0.0015(18) 0.0115(18) 0.0032(18)
C15 0.026(2) 0.035(3) 0.028(2) -0.0015(19) 0.0101(18) 0.0042(19)
C16 0.025(2) 0.036(3) 0.057(3) -0.001(2) 0.025(2) -0.002(2)
C17 0.031(2) 0.030(2) 0.053(3) 0.000(2) 0.023(2) 0.000(2)
C18 0.034(2) 0.031(2) 0.044(2) -0.005(2) 0.021(2) -0.002(2)
C19 0.022(2) 0.036(2) 0.033(2) -0.0112(19) 0.0075(18) -0.0024(19)
C20 0.029(2) 0.035(2) 0.034(2) -0.0025(19) 0.0155(19) -0.0060(19)
C21 0.026(2) 0.027(2) 0.025(2) -0.0035(17) 0.0080(17) 0.0020(18)
C22 0.020(2) 0.024(2) 0.0246(19) -0.0016(17) 0.0057(17) 0.0055(17)
C23 0.022(2) 0.032(2) 0.029(2) -0.0048(18) 0.0100(17) 0.0022(18)
C24 0.029(2) 0.042(3) 0.024(2) -0.0081(19) 0.0094(18) 0.001(2)
C25 0.026(2) 0.040(3) 0.028(2) -0.0010(19) 0.0063(18) -0.002(2)
C26 0.034(3) 0.040(3) 0.041(2) -0.002(2) 0.009(2) -0.006(2)
C27 0.027(3) 0.081(4) 0.051(3) 0.018(3) 0.012(2) -0.003(3)
C28 0.037(3) 0.102(5) 0.047(3) 0.024(3) 0.023(2) 0.025(3)
C29 0.057(3) 0.068(4) 0.039(3) 0.006(3) 0.020(2) 0.030(3)
C30 0.039(3) 0.040(3) 0.033(2) -0.005(2) 0.010(2) 0.003(2)
C31 0.026(2) 0.030(2) 0.032(2) -0.0063(18) 0.0091(18) -0.0034(19)
C32 0.036(3) 0.043(3) 0.034(2) -0.003(2) 0.011(2) -0.002(2)
C33 0.040(3) 0.043(3) 0.071(4) -0.015(3) 0.019(3) 0.002(2)
C34 0.051(3) 0.067(4) 0.059(3) -0.039(3) 0.032(3) -0.024(3)
C35 0.061(3) 0.065(4) 0.026(2) -0.009(2) 0.017(2) -0.019(3)
C36 0.046(3) 0.035(3) 0.039(3) -0.001(2) 0.010(2) -0.009(2)
C37 0.024(2) 0.028(2) 0.036(2) 0.0027(18) 0.0111(19) 0.0051(18)
C38 0.029(2) 0.039(3) 0.035(2) -0.0006(19) 0.0161(19) 0.005(2)
C39 0.026(2) 0.032(2) 0.026(2) -0.0012(18) 0.0068(17) 0.0051(18)
C40 0.020(2) 0.024(2) 0.032(2) -0.0005(17) 0.0090(17) 0.0025(17)
C41 0.025(2) 0.028(2) 0.029(2) 0.0004(17) 0.0128(18) 0.0045(18)
C42 0.024(2) 0.033(2) 0.030(2) 0.0030(18) 0.0070(18) 0.0048(18)
C43 0.026(2) 0.040(3) 0.029(2) -0.0011(19) 0.0088(18) -0.003(2)
C44 0.029(2) 0.054(3) 0.038(2) -0.008(2) 0.009(2) -0.003(2)
C45 0.039(3) 0.098(5) 0.034(3) -0.014(3) 0.015(2) -0.003(3)
C46 0.060(4) 0.098(5) 0.031(3) -0.004(3) 0.023(3) -0.027(3)
C47 0.067(4) 0.061(4) 0.041(3) 0.003(3) 0.014(3) -0.021(3)
C48 0.044(3) 0.050(3) 0.045(3) -0.002(2) 0.019(2) -0.003(2)
C49 0.022(2) 0.037(3) 0.040(2) 0.002(2) 0.0156(19) 0.0052(19)
C50 0.025(2) 0.045(3) 0.061(3) 0.007(2) 0.020(2) 0.003(2)
C51 0.044(3) 0.054(3) 0.066(3) 0.024(3) 0.029(3) 0.013(2)
C52 0.041(3) 0.075(4) 0.050(3) 0.021(3) 0.016(2) 0.025(3)
C53 0.027(2) 0.066(3) 0.041(3) 0.003(2) 0.006(2) 0.013(2)
C54 0.025(2) 0.042(3) 0.049(3) -0.004(2) 0.018(2) -0.001(2)
C55 0.023(2) 0.030(2) 0.027(2) -0.0005(17) 0.0117(17) -0.0005(18)
C56 0.032(2) 0.038(3) 0.032(2) -0.003(2) 0.0110(19) 0.001(2)
C57 0.035(3) 0.059(3) 0.034(2) -0.015(2) 0.013(2) -0.004(2)
C58 0.032(2) 0.043(3) 0.054(3) -0.023(2) 0.023(2) -0.011(2)
C59 0.042(3) 0.034(3) 0.049(3) -0.004(2) 0.019(2) 0.006(2)
C60 0.035(2) 0.038(3) 0.031(2) -0.004(2) 0.0079(19) 0.005(2)
C61 0.038(3) 0.062(4) 0.084(4) -0.036(3) 0.026(3) -0.009(3)
C62 0.079(8) 0.091(9) 0.087(8) 0.007(7) 0.041(6) -0.017(7)
Cl1 0.1088(14) 0.0849(13) 0.1161(14) 0.0049(11) 0.0452(11) -0.0105(11)
N1 0.043(2) 0.041(2) 0.081(3) -0.003(2) 0.038(2) 0.003(2)
N2 0.0237(19) 0.049(2) 0.045(2) -0.0237(18) 0.0106(16) -0.0029(17)
N3 0.0210(18) 0.049(2) 0.0406(19) 0.0134(17) 0.0129(16) 0.0078(16)
N4 0.063(3) 0.088(4) 0.124(4) -0.075(3) 0.032(3) -0.008(3)
Si1 0.0227(6) 0.0309(6) 0.0309(6) -0.0029(5) 0.0079(5) 0.0010(5)

loop_
_atom_type_symbol
_atom_type_description
_atom_type_scat_dispersion_real
_atom_type_scat_dispersion_imag
_atom_type_scat_source
C C 0.0033 0.0016 'International Tables Vol C Tables 4.2.6.8 and 6.1.1.4'
H H 0.0000 0.0000 'International Tables Vol C Tables 4.2.6.8 and 6.1.1.4'
N N 0.0061 0.0033 'International Tables Vol C Tables 4.2.6.8 and 6.1.1.4'
Si Si 0.0817 0.0704 'International Tables Vol C Tables 4.2.6.8 and 6.1.1.4'
Cl Cl 0.1484 0.1585 'International Tables Vol C Tables 4.2.6.8 and 6.1.1.4'

loop_
_geom_angle_atom_site_label_1
_geom_angle_atom_site_label_2
_geom_angle_atom_site_label_3
_geom_angle
_geom_angle_site_symmetry_1
_geom_angle_site_symmetry_3
C2 C1 C12 126.7(3) . .
C2 C1 Si1 108.0(3) . .
C12 C1 Si1 124.5(3) . .
C1 C2 C22 125.4(3) . .
C1 C2 C3 115.8(3) . .
C22 C2 C3 118.8(3) . .
C4 C3 C40 125.2(3) . .
C4 C3 C2 115.3(3) . .
C40 C3 C2 119.5(3) . .
C3 C4 C55 125.6(3) . .
C3 C4 Si1 109.0(3) . .
C55 C4 Si1 125.4(3) . .
C10 C5 C6 118.0(4) . .
C10 C5 Si1 119.6(3) . .
C6 C5 Si1 122.2(3) . .
C7 C6 C5 121.6(4) . .
C7 C6 H6A 119.2 . .
C5 C6 H6A 119.2 . .
C6 C7 C8 119.0(4) . .
C6 C7 H7A 120.5 . .
C8 C7 H7A 120.5 . .
C9 C8 C7 121.0(4) . .
C9 C8 H8A 119.5 . .
C7 C8 H8A 119.5 . .
C8 C9 C10 119.8(4) . .
C8 C9 H9A 120.1 . .
C10 C9 H9A 120.1 . .
C5 C10 C9 120.6(4) . .
C5 C10 H10A 119.7 . .
C9 C10 H10A 119.7 . .
Si1 C11 H11A 109.5 . .
Si1 C11 H11B 109.5 . .
H11A C11 H11B 109.5 . .
Si1 C11 H11C 109.5 . .
H11A C11 H11C 109.5 . .
H11B C11 H11C 109.5 . .
C13 C12 C17 117.3(3) . .
C13 C12 C1 123.4(3) . .
C17 C12 C1 119.1(3) . .
C14 C13 C12 121.8(3) . .
C14 C13 H13A 119.1 . .
C12 C13 H13A 119.1 . .
C13 C14 C15 119.3(4) . .
C13 C14 H14A 120.4 . .
C15 C14 H14A 120.4 . .
C16 C15 C14 119.7(3) . .
C16 C15 C18 120.7(3) . .
C14 C15 C18 119.5(4) . .
C17 C16 C15 120.1(4) . .
C17 C16 H16A 120.0 . .
C15 C16 H16A 120.0 . .
C16 C17 C12 121.8(4) . .
C16 C17 H17A 119.1 . .
C12 C17 H17A 119.1 . .
N1 C18 C15 177.7(5) . .
C24 C19 C20 119.5(3) . .
C24 C19 N2 120.4(3) . .
C20 C19 N2 120.1(3) . .
C21 C20 C19 120.0(3) . .
C21 C20 H20A 120.0 . .
C19 C20 H20A 120.0 . .
C20 C21 C22 121.0(3) . .
C20 C21 H21A 119.5 . .
C22 C21 H21A 119.5 . .
C23 C22 C21 118.5(3) . .
C23 C22 C2 121.2(3) . .
C21 C22 C2 120.2(3) . .
C24 C23 C22 120.5(3) . .
C24 C23 H23A 119.7 . .
C22 C23 H23A 119.7 . .
C19 C24 C23 120.2(3) . .
C19 C24 H24A 119.9 . .
C23 C24 H24A 119.9 . .
C26 C25 C30 118.8(4) . .
C26 C25 N2 119.8(4) . .
C30 C25 N2 121.4(4) . .
C27 C26 C25 119.8(4) . .
C27 C26 H26A 120.1 . .
C25 C26 H26A 120.1 . .
C28 C27 C26 121.6(5) . .
C28 C27 H27A 119.2 . .
C26 C27 H27A 119.2 . .
C27 C28 C29 118.5(4) . .
C27 C28 H28A 120.7 . .
C29 C28 H28A 120.7 . .
C30 C29 C28 121.2(5) . .
C30 C29 H29A 119.4 . .
C28 C29 H29A 119.4 . .
C29 C30 C25 120.0(4) . .
C29 C30 H30A 120.0 . .
C25 C30 H30A 120.0 . .
C32 C31 C36 119.4(4) . .
C32 C31 N2 119.8(3) . .
C36 C31 N2 120.9(4) . .
C31 C32 C33 120.3(4) . .
C31 C32 H32A 119.8 . .
C33 C32 H32A 119.8 . .
C34 C33 C32 119.8(4) . .
C34 C33 H33A 120.1 . .
C32 C33 H33A 120.1 . .
C35 C34 C33 119.8(4) . .
C35 C34 H34A 120.1 . .
C33 C34 H34A 120.1 . .
C34 C35 C36 120.7(4) . .
C34 C35 H35A 119.6 . .
C36 C35 H35A 119.6 . .
C35 C36 C31 120.0(4) . .
C35 C36 H36A 120.0 . .
C31 C36 H36A 120.0 . .
C38 C37 C42 118.8(3) . .
C38 C37 N3 119.7(3) . .
C42 C37 N3 121.6(3) . .
C39 C38 C37 120.4(3) . .
C39 C38 H38A 119.8 . .
C37 C38 H38A 119.8 . .
C38 C39 C40 121.1(3) . .
C38 C39 H39A 119.5 . .
C40 C39 H39A 119.5 . .
C41 C40 C39 118.0(3) . .
C41 C40 C3 122.3(3) . .
C39 C40 C3 119.7(3) . .
C42 C41 C40 121.7(3) . .
C42 C41 H41A 119.2 . .
C40 C41 H41A 119.2 . .
C41 C42 C37 120.1(3) . .
C41 C42 H42A 120.0 . .
C37 C42 H42A 120.0 . .
C44 C43 C48 119.8(4) . .
C44 C43 N3 120.4(4) . .
C48 C43 N3 119.8(4) . .
C43 C44 C45 119.6(5) . .
C43 C44 H44A 120.2 . .
C45 C44 H44A 120.2 . .
C46 C45 C44 120.6(5) . .
C46 C45 H45A 119.7 . .
C44 C45 H45A 119.7 . .
C47 C46 C45 119.5(5) . .
C47 C46 H46A 120.2 . .
C45 C46 H46A 120.2 . .
C46 C47 C48 121.2(5) . .
C46 C47 H47A 119.4 . .
C48 C47 H47A 119.4 . .
C47 C48 C43 119.2(4) . .
C47 C48 H48A 120.4 . .
C43 C48 H48A 120.4 . .
C50 C49 C54 118.5(4) . .
C50 C49 N3 121.3(4) . .
C54 C49 N3 120.2(4) . .
C49 C50 C51 120.4(4) . .
C49 C50 H50A 119.8 . .
C51 C50 H50A 119.8 . .
C52 C51 C50 120.5(4) . .
C52 C51 H51A 119.7 . .
C50 C51 H51A 119.7 . .
C51 C52 C53 119.3(4) . .
C51 C52 H52A 120.4 . .
C53 C52 H52A 120.4 . .
C54 C53 C52 120.4(4) . .
C54 C53 H53A 119.8 . .
C52 C53 H53A 119.8 . .
C53 C54 C49 120.9(4) . .
C53 C54 H54A 119.5 . .
C49 C54 H54A 119.5 . .
C60 C55 C56 118.0(4) . .
C60 C55 C4 123.5(3) . .
C56 C55 C4 118.4(3) . .
C57 C56 C55 121.2(4) . .
C57 C56 H56A 119.4 . .
C55 C56 H56A 119.4 . .
C56 C57 C58 120.2(4) . .
C56 C57 H57A 119.9 . .
C58 C57 H57A 119.9 . .
C59 C58 C57 119.7(4) . .
C59 C58 C61 121.6(4) . .
C57 C58 C61 118.6(4) . .
C58 C59 C60 120.0(4) . .
C58 C59 H59A 120.0 . .
C60 C59 H59A 120.0 . .
C59 C60 C55 120.9(4) . .
C59 C60 H60A 119.6 . .
C55 C60 H60A 119.6 . .
N4 C61 C58 178.1(7) . .
C62 C62 Cl1 61.8(6) 3_667 .
C62 C62 Cl1 61.4(5) 3_667 3_667
Cl1 C62 Cl1 123.3(7) . 3_667
C62 C62 H62A 123.7 3_667 .
Cl1 C62 H62A 105.3 . .
Cl1 C62 H62A 105.3 3_667 .
C62 C62 H62B 129.1 3_667 .
Cl1 C62 H62B 107.5 . .
Cl1 C62 H62B 107.4 3_667 .
H62A C62 H62B 107.2 . .
C62 Cl1 C62 56.7(7) . 3_667
C25 N2 C31 120.2(3) . .
C25 N2 C19 120.3(3) . .
C31 N2 C19 119.3(3) . .
C49 N3 C37 122.0(3) . .
C49 N3 C43 119.3(3) . .
C37 N3 C43 118.7(3) . .
C5 Si1 C4 112.88(16) . .
C5 Si1 C11 109.71(18) . .
C4 Si1 C11 112.83(18) . .
C5 Si1 C1 111.27(17) . .
C4 Si1 C1 91.80(16) . .
C11 Si1 C1 117.42(17) . .

loop_
_geom_bond_atom_site_label_1
_geom_bond_atom_site_label_2
_geom_bond_distance
_geom_bond_site_symmetry_2
C1 C2 1.366(5) .
C1 C12 1.471(5) .
C1 Si1 1.877(4) .
C2 C22 1.487(5) .
C2 C3 1.517(5) .
C3 C4 1.354(5) .
C3 C40 1.490(5) .
C4 C55 1.482(5) .
C4 Si1 1.869(4) .
C5 C10 1.387(5) .
C5 C6 1.393(5) .
C5 Si1 1.866(4) .
C6 C7 1.383(5) .
C6 H6A 0.9500 .
C7 C8 1.383(6) .
C7 H7A 0.9500 .
C8 C9 1.360(6) .
C8 H8A 0.9500 .
C9 C10 1.399(5) .
C9 H9A 0.9500 .
C10 H10A 0.9500 .
C11 Si1 1.876(4) .
C11 H11A 0.9800 .
C11 H11B 0.9800 .
C11 H11C 0.9800 .
C12 C13 1.394(5) .
C12 C17 1.406(5) .
C13 C14 1.379(5) .
C13 H13A 0.9500 .
C14 C15 1.404(5) .
C14 H14A 0.9500 .
C15 C16 1.387(5) .
C15 C18 1.448(5) .
C16 C17 1.364(5) .
C16 H16A 0.9500 .
C17 H17A 0.9500 .
C18 N1 1.139(5) .
C19 C24 1.387(5) .
C19 C20 1.393(5) .
C19 N2 1.430(5) .
C20 C21 1.379(5) .
C20 H20A 0.9500 .
C21 C22 1.398(5) .
C21 H21A 0.9500 .
C22 C23 1.393(5) .
C23 C24 1.391(5) .
C23 H23A 0.9500 .
C24 H24A 0.9500 .
C25 C26 1.390(5) .
C25 C30 1.394(5) .
C25 N2 1.415(5) .
C26 C27 1.392(6) .
C26 H26A 0.9500 .
C27 C28 1.364(7) .
C27 H27A 0.9500 .
C28 C29 1.386(7) .
C28 H28A 0.9500 .
C29 C30 1.382(6) .
C29 H29A 0.9500 .
C30 H30A 0.9500 .
C31 C32 1.375(5) .
C31 C36 1.381(5) .
C31 N2 1.425(5) .
C32 C33 1.396(6) .
C32 H32A 0.9500 .
C33 C34 1.372(6) .
C33 H33A 0.9500 .
C34 C35 1.372(7) .
C34 H34A 0.9500 .
C35 C36 1.379(6) .
C35 H35A 0.9500 .
C36 H36A 0.9500 .
C37 C38 1.394(5) .
C37 C42 1.402(5) .
C37 N3 1.420(4) .
C38 C39 1.388(5) .
C38 H38A 0.9500 .
C39 C40 1.395(5) .
C39 H39A 0.9500 .
C40 C41 1.392(5) .
C41 C42 1.380(5) .
C41 H41A 0.9500 .
C42 H42A 0.9500 .
C43 C44 1.377(5) .
C43 C48 1.389(6) .
C43 N3 1.432(5) .
C44 C45 1.386(6) .
C44 H44A 0.9500 .
C45 C46 1.369(7) .
C45 H45A 0.9500 .
C46 C47 1.365(7) .
C46 H46A 0.9500 .
C47 C48 1.377(6) .
C47 H47A 0.9500 .
C48 H48A 0.9500 .
C49 C50 1.386(5) .
C49 C54 1.396(5) .
C49 N3 1.415(5) .
C50 C51 1.393(6) .
C50 H50A 0.9500 .
C51 C52 1.382(6) .
C51 H51A 0.9500 .
C52 C53 1.383(6) .
C52 H52A 0.9500 .
C53 C54 1.379(5) .
C53 H53A 0.9500 .
C54 H54A 0.9500 .
C55 C60 1.392(5) .
C55 C56 1.395(5) .
C56 C57 1.373(6) .
C56 H56A 0.9500 .
C57 C58 1.387(6) .
C57 H57A 0.9500 .
C58 C59 1.379(6) .
C58 C61 1.452(6) .
C59 C60 1.390(5) .
C59 H59A 0.9500 .
C60 H60A 0.9500 .
C61 N4 1.134(6) .
C62 C62 1.58(2) 3_667
C62 Cl1 1.663(9) .
C62 Cl1 1.669(9) 3_667
C62 H62A 0.9599 .
C62 H62B 0.9601 .
Cl1 C62 1.669(9) 3_667
